data_4081389
loop_
_publ_author_name
'Kraack, Marianne'
'Harms, Klaus'
'Meggers, Eric'

_publ_section_title
;
 Reductive Labilization of a Cyclometalating Ligand Applied to
 Auxiliary-Mediated Asymmetric Coordination Chemistry
;
_journal_issue 18
_journal_name_full Organometallics
_journal_page_first 5103
_journal_paper_doi 10.1021/om4006627
_journal_volume 32
_journal_year 2013
_chemical_absolute_configuration ad
_chemical_formula_sum 'C37 H39 Cl2 F6 N5 O3 P2 Ru'
_chemical_formula_weight 949.64
_space_group_crystal_system orthorhombic
_space_group_IT_number 19
_space_group_name_Hall 'P 2ac 2ab'
_space_group_name_H-M_alt 'P 21 21 21'
_symmetry_space_group_name_Hall 'P 2ac 2ab'
_symmetry_space_group_name_H-M 'P 21 21 21'
_atom_sites_solution_hydrogens geom
_atom_sites_solution_primary direct
_atom_sites_solution_secondary difmap
_audit_creation_method SHELXL-2012
_cell_angle_alpha 90
_cell_angle_beta 90
_cell_angle_gamma 90
_cell_formula_units_Z 4
_cell_length_a 10.124(2)
_cell_length_b 17.374(3)
_cell_length_c 22.971(5)
_cell_measurement_reflns_used 6984
_cell_measurement_temperature 100(2)
_cell_measurement_theta_max 27.3261
_cell_measurement_theta_min 2.3284
_cell_volume 4040.5(14)
_computing_cell_refinement 'SAINT V8.27B (Bruker AXS Inc., 2012)'
_computing_data_collection 'BRUKER APEX II'
_computing_data_reduction 'SAINT V8.27B (Bruker AXS Inc., 2012)'
_computing_molecular_graphics 'DIAMOND (Crystal Impact)'
_computing_structure_refinement 'SHELXL-2012 (Sheldrick, 2012)'
_computing_structure_solution 'SHELXS-97 (Sheldrick, 2008)'
_diffrn_ambient_temperature 100(2)
_diffrn_detector_area_resol_mean 10.4167
_diffrn_measured_fraction_theta_full 0.998
_diffrn_measured_fraction_theta_max 0.990
_diffrn_measurement_device_type 'Bruker D8 QUEST area detector'
_diffrn_measurement_method '\w and \f scans'
_diffrn_radiation_type MoK\a
_diffrn_radiation_wavelength 0.71073
_diffrn_reflns_av_R_equivalents 0.0581
_diffrn_reflns_av_unetI/netI 0.0707
_diffrn_reflns_Laue_measured_fraction_full 0.998
_diffrn_reflns_Laue_measured_fraction_max 0.990
_diffrn_reflns_limit_h_max 13
_diffrn_reflns_limit_h_min -13
_diffrn_reflns_limit_k_max 20
_diffrn_reflns_limit_k_min -22
_diffrn_reflns_limit_l_max 24
_diffrn_reflns_limit_l_min -29
_diffrn_reflns_number 23033
_diffrn_reflns_point_group_measured_fraction_full 0.998
_diffrn_reflns_point_group_measured_fraction_max 0.988
_diffrn_reflns_theta_full 25.242
_diffrn_reflns_theta_max 27.525
_diffrn_reflns_theta_min 2.126
_diffrn_source 'microfocus sealed X-ray tube'
_exptl_absorpt_coefficient_mu 0.670
_exptl_absorpt_correction_T_max 0.97
_exptl_absorpt_correction_T_min 0.92
_exptl_absorpt_correction_type numerical
_exptl_absorpt_process_details 'SADABS V2012/1 (Bruker AXS Inc.)'
_exptl_crystal_colour orange
_exptl_crystal_density_diffrn 1.561
_exptl_crystal_density_method 'not measured'
_exptl_crystal_description block
_exptl_crystal_F_000 1928
_exptl_crystal_size_max 0.150
_exptl_crystal_size_mid 0.150
_exptl_crystal_size_min 0.050
_refine_diff_density_max 0.366
_refine_diff_density_min -0.394
_refine_diff_density_rms 0.074
_refine_ls_abs_structure_details
; 
 Flack x determined using 3055 quotients [(I+)-(I-)]/[(I+)+(I-)] 
 (Parsons and Flack (2004), Acta Cryst. A60, s61). 
;
_refine_ls_abs_structure_Flack -0.049(17)
_refine_ls_extinction_method none
_refine_ls_goodness_of_fit_ref 0.998
_refine_ls_hydrogen_treatment constr
_refine_ls_matrix_type full
_refine_ls_number_parameters 520
_refine_ls_number_reflns 9203
_refine_ls_number_restraints 0
_refine_ls_restrained_S_all 0.998
_refine_ls_R_factor_all 0.0504
_refine_ls_R_factor_gt 0.0351
_refine_ls_shift/su_max 0.002
_refine_ls_shift/su_mean 0.000
_refine_ls_structure_factor_coef Fsqd
_refine_ls_weighting_details
; 
 w=1/[\s^2^(Fo^2^)+(0.0155P)^2^] 
 where P=(Fo^2^+2Fc^2^)/3 
;
_refine_ls_weighting_scheme calc
_refine_ls_wR_factor_gt 0.0589
_refine_ls_wR_factor_ref 0.0629
_reflns_Friedel_coverage 0.795
_reflns_Friedel_fraction_full 0.999
_reflns_Friedel_fraction_max 0.985
_reflns_number_gt 7823
_reflns_number_total 9203
_reflns_threshold_expression 'I > 2\s(I)'
_cod_data_source_file om4006627_si_001.cif
_cod_data_source_block {S}-5
_cod_original_cell_volume 4040.4(14)
_cod_database_code 4081389
_shelx_space_group_comment
; 
The symmetry employed for this shelxl refinement is uniquely defined 
by the following loop, which should always be used as a source of 
symmetry information in preference to the above space-group names. 
They are only intended as comments. 
;
_shelx_estimated_absorpt_t_min 0.906
_shelx_estimated_absorpt_t_max 0.967
_shelxl_version_number 2012-9

loop_
_space_group_symop_operation_xyz
'x, y, z'
'x+1/2, -y+1/2, -z'
'-x, y+1/2, -z+1/2'
'-x+1/2, -y, z+1/2'

loop_
_atom_site_label
_atom_site_type_symbol
_atom_site_fract_x
_atom_site_fract_y
_atom_site_fract_z
_atom_site_U_iso_or_equiv
_atom_site_adp_type
_atom_site_occupancy
_atom_site_site_symmetry_order
_atom_site_calc_flag
_atom_site_refinement_flags_posn
_atom_site_refinement_flags_adp
_atom_site_refinement_flags_occupancy
_atom_site_disorder_assembly
_atom_site_disorder_group
C1 C 0.9867(4) 0.2182(2) -0.01163(17) 0.0172(9) Uani 1 1 d . . . . .
C2 C 1.1409(4) 0.4036(2) 0.19463(18) 0.0145(9) Uani 1 1 d . . . . .
H2 H 1.1961 0.4506 0.2012 0.017 Uiso 1 1 calc R U . . .
C3 C 1.2288(4) 0.3309(2) 0.19622(19) 0.0182(9) Uani 1 1 d . . . . .
H3A H 1.3231 0.3445 0.1910 0.022 Uiso 1 1 calc R U . . .
H3B H 1.2183 0.3031 0.2336 0.022 Uiso 1 1 calc R U . . .
C5 C 1.1113(4) 0.3331(2) 0.11380(18) 0.0133(9) Uani 1 1 d . . . . .
C6 C 1.0489(4) 0.3086(2) 0.05993(17) 0.0144(9) Uani 1 1 d . . . . .
C7 C 0.9689(4) 0.3664(2) 0.03461(17) 0.0142(8) Uani 1 1 d . . . . .
C8 C 0.8992(4) 0.3459(2) -0.01562(18) 0.0161(9) Uani 1 1 d . . . . .
H8 H 0.8460 0.3835 -0.0344 0.019 Uiso 1 1 calc R U . . .
C9 C 0.9055(4) 0.2724(2) -0.03886(19) 0.0185(10) Uani 1 1 d . . . . .
H9 H 0.8558 0.2592 -0.0725 0.022 Uiso 1 1 calc R U . . .
C10 C 1.0597(4) 0.2349(2) 0.03736(18) 0.0162(9) Uani 1 1 d . . . . .
H10 H 1.1153 0.1974 0.0549 0.019 Uiso 1 1 calc R U . . .
C11 C 1.0243(4) 0.4028(2) 0.23734(16) 0.0161(8) Uani 1 1 d . . . . .
H11 H 0.9652 0.4468 0.2269 0.019 Uiso 1 1 calc R U . . .
C12 C 0.9416(4) 0.3291(2) 0.2342(2) 0.0236(10) Uani 1 1 d . . . . .
H12A H 0.9177 0.3187 0.1936 0.035 Uiso 1 1 calc R U . . .
H12B H 0.8612 0.3355 0.2574 0.035 Uiso 1 1 calc R U . . .
H12C H 0.9931 0.2858 0.2495 0.035 Uiso 1 1 calc R U . . .
C13 C 1.0733(4) 0.4162(3) 0.2998(2) 0.0264(11) Uani 1 1 d . . . . .
H13A H 1.1303 0.3733 0.3116 0.040 Uiso 1 1 calc R U . . .
H13B H 0.9975 0.4194 0.3262 0.040 Uiso 1 1 calc R U . . .
H13C H 1.1236 0.4644 0.3015 0.040 Uiso 1 1 calc R U . . .
C14 C 0.9560(3) 0.6756(2) 0.08526(17) 0.0137(9) Uani 1 1 d . . . . .
C15 C 1.0037(4) 0.6854(2) 0.02880(18) 0.0179(9) Uani 1 1 d . . . . .
H15 H 1.0678 0.6505 0.0142 0.021 Uiso 1 1 calc R U . . .
C16 C 0.9600(4) 0.7445(2) -0.0065(2) 0.0220(10) Uani 1 1 d . . . . .
H16 H 0.9956 0.7511 -0.0445 0.026 Uiso 1 1 calc R U . . .
C17 C 0.8638(4) 0.7940(3) 0.0140(2) 0.0253(11) Uani 1 1 d . . . . .
H17 H 0.8318 0.8344 -0.0100 0.030 Uiso 1 1 calc R U . . .
C18 C 0.8144(4) 0.7846(2) 0.0697(2) 0.0252(10) Uani 1 1 d . . . . .
H18 H 0.7480 0.8187 0.0836 0.030 Uiso 1 1 calc R U . . .
C19 C 0.8601(4) 0.7263(2) 0.1055(2) 0.0184(9) Uani 1 1 d . . . . .
H19 H 0.8260 0.7210 0.1438 0.022 Uiso 1 1 calc R U . . .
C20 C 1.1917(4) 0.6211(2) 0.13595(18) 0.0145(9) Uani 1 1 d . . . . .
C21 C 1.2945(4) 0.5690(2) 0.12935(18) 0.0163(9) Uani 1 1 d . . . . .
H21 H 1.2756 0.5171 0.1192 0.020 Uiso 1 1 calc R U . . .
C22 C 1.4255(4) 0.5918(3) 0.1374(2) 0.0234(10) Uani 1 1 d . . . . .
H22 H 1.4951 0.5557 0.1327 0.028 Uiso 1 1 calc R U . . .
C23 C 1.4535(4) 0.6664(3) 0.1522(2) 0.0274(11) Uani 1 1 d . . . . .
H23 H 1.5426 0.6820 0.1575 0.033 Uiso 1 1 calc R U . . .
C24 C 1.3519(4) 0.7194(3) 0.1594(2) 0.0242(11) Uani 1 1 d . . . . .
H24 H 1.3714 0.7708 0.1705 0.029 Uiso 1 1 calc R U . . .
C25 C 1.2235(4) 0.6973(2) 0.15053(19) 0.0189(10) Uani 1 1 d . . . . .
H25 H 1.1549 0.7342 0.1543 0.023 Uiso 1 1 calc R U . . .
C26 C 0.9476(4) 0.6024(2) 0.19828(19) 0.0150(9) Uani 1 1 d . . . . .
C27 C 1.0205(5) 0.6136(2) 0.24864(17) 0.0185(9) Uani 1 1 d . . . . .
H27 H 1.1134 0.6205 0.2460 0.022 Uiso 1 1 calc R U . . .
C28 C 0.9602(5) 0.6150(3) 0.3029(2) 0.0283(11) Uani 1 1 d . . . . .
H28 H 1.0118 0.6239 0.3368 0.034 Uiso 1 1 calc R U . . .
C29 C 0.8258(5) 0.6037(3) 0.3080(2) 0.0294(11) Uani 1 1 d . . . . .
H29 H 0.7851 0.6028 0.3452 0.035 Uiso 1 1 calc R U . . .
C30 C 0.7508(4) 0.5937(2) 0.2580(2) 0.0259(11) Uani 1 1 d . . . . .
H30 H 0.6578 0.5876 0.2611 0.031 Uiso 1 1 calc R U . . .
C31 C 0.8099(4) 0.5926(2) 0.2036(2) 0.0206(10) Uani 1 1 d . . . . .
H31 H 0.7574 0.5851 0.1698 0.025 Uiso 1 1 calc R U . . .
C101 C 1.2302(4) 0.4938(2) -0.00505(19) 0.0152(9) Uani 1 1 d . . . . .
C102 C 1.3503(4) 0.4987(3) -0.04092(19) 0.0227(10) Uani 1 1 d . . . . .
H10A H 1.3459 0.5448 -0.0655 0.034 Uiso 1 1 calc R U . . .
H10B H 1.3569 0.4529 -0.0656 0.034 Uiso 1 1 calc R U . . .
H10C H 1.4279 0.5019 -0.0156 0.034 Uiso 1 1 calc R U . . .
C104 C 0.7279(4) 0.4268(2) 0.14761(19) 0.0171(9) Uani 1 1 d . . . . .
C105 C 0.6122(4) 0.4050(3) 0.1816(2) 0.0269(11) Uani 1 1 d . . . . .
H10D H 0.5346 0.4030 0.1562 0.040 Uiso 1 1 calc R U . . .
H10E H 0.5977 0.4430 0.2125 0.040 Uiso 1 1 calc R U . . .
H10F H 0.6267 0.3542 0.1991 0.040 Uiso 1 1 calc R U . . .
C107 C 0.7960(4) 0.5536(2) -0.01406(19) 0.0183(10) Uani 1 1 d . . . . .
C108 C 0.7084(4) 0.5948(3) -0.0548(2) 0.0315(12) Uani 1 1 d . . . . .
H10G H 0.6978 0.5643 -0.0904 0.047 Uiso 1 1 calc R U . . .
H10H H 0.7474 0.6448 -0.0645 0.047 Uiso 1 1 calc R U . . .
H10I H 0.6220 0.6026 -0.0365 0.047 Uiso 1 1 calc R U . . .
N1 N 1.0936(3) 0.40149(18) 0.13305(15) 0.0118(7) Uani 1 1 d . . . . .
N10 N 0.9930(4) 0.14043(19) -0.03609(15) 0.0234(8) Uani 1 1 d . . . . .
N100 N 1.1414(3) 0.48906(18) 0.02492(15) 0.0130(8) Uani 1 1 d . . . . .
N103 N 0.8206(3) 0.44503(18) 0.12305(15) 0.0142(7) Uani 1 1 d . . . . .
N106 N 0.8644(3) 0.5237(2) 0.01764(14) 0.0146(7) Uani 1 1 d . . . . .
O4 O 1.1811(3) 0.28414(16) 0.14732(13) 0.0180(7) Uani 1 1 d . . . . .
O10 O 0.9093(3) 0.12158(17) -0.07265(16) 0.0311(8) Uani 1 1 d . . . . .
O11 O 1.0810(3) 0.09743(18) -0.01857(16) 0.0316(9) Uani 1 1 d . . . . .
P1 P 1.01958(10) 0.59220(5) 0.12550(4) 0.0123(2) Uani 1 1 d . . . . .
Ru1 Ru 0.98250(3) 0.47151(2) 0.07651(2) 0.01102(7) Uani 1 1 d . . . . .
C200 C 0.6363(4) 0.1496(3) 0.1407(2) 0.0328(12) Uani 1 1 d . . . . .
H20A H 0.6845 0.1128 0.1658 0.039 Uiso 0.77(3) 1 calc R U P A 1
H20B H 0.5866 0.1196 0.1114 0.039 Uiso 0.77(3) 1 calc R U P A 1
H20C H 0.5615 0.1382 0.1143 0.039 Uiso 0.23(3) 1 calc R U P A 2
H20D H 0.6791 0.1003 0.1513 0.039 Uiso 0.23(3) 1 calc R U P A 2
Cl1 Cl 0.75121(11) 0.20970(8) 0.10499(6) 0.0397(3) Uani 1 1 d . . . . .
Cl2 Cl 0.582(6) 0.1919(17) 0.1991(17) 0.079(13) Uani 0.23(3) 1 d . . P A 2
Cl3 Cl 0.5225(6) 0.20324(19) 0.18434(18) 0.0371(11) Uani 0.77(3) 1 d . . P A 1
F1 F 1.0848(3) 0.62805(15) -0.19439(13) 0.0343(7) Uani 1 1 d . . . . .
F2 F 1.0360(2) 0.50399(14) -0.21279(11) 0.0311(6) Uani 1 1 d . . . . .
F3 F 0.9489(2) 0.49160(13) -0.12241(11) 0.0279(6) Uani 1 1 d . . . . .
F4 F 0.9993(3) 0.61595(13) -0.10319(10) 0.0305(6) Uani 1 1 d . . . . .
F5 F 1.1587(2) 0.53392(16) -0.13384(11) 0.0308(6) Uani 1 1 d . . . . .
F6 F 0.8753(2) 0.58548(15) -0.18195(11) 0.0269(6) Uani 1 1 d . . . . .
P2 P 1.01717(11) 0.55987(6) -0.15805(5) 0.0187(2) Uani 1 1 d . . . . .

loop_
_atom_site_aniso_label
_atom_site_aniso_U_11
_atom_site_aniso_U_22
_atom_site_aniso_U_33
_atom_site_aniso_U_23
_atom_site_aniso_U_13
_atom_site_aniso_U_12
C1 0.016(2) 0.0129(19) 0.022(2) -0.0062(16) 0.0091(19) -0.0060(18)
C2 0.018(2) 0.012(2) 0.014(2) 0.0029(18) -0.0055(17) 0.0025(17)
C3 0.019(2) 0.019(2) 0.016(2) 0.0017(19) -0.0055(18) 0.0024(18)
C5 0.0130(18) 0.012(2) 0.015(2) 0.0026(17) 0.0024(17) -0.0009(16)
C6 0.014(2) 0.015(2) 0.015(2) -0.0031(16) 0.0045(15) -0.0016(15)
C7 0.0143(19) 0.014(2) 0.014(2) -0.0014(16) 0.0032(17) -0.0056(17)
C8 0.017(2) 0.017(2) 0.014(2) -0.0009(18) 0.0017(17) -0.0005(17)
C9 0.017(2) 0.023(2) 0.015(2) -0.0066(19) 0.0007(17) -0.0105(18)
C10 0.0135(19) 0.016(2) 0.019(2) -0.0006(18) 0.0060(17) -0.0035(16)
C11 0.0220(19) 0.0141(19) 0.012(2) 0.0022(16) -0.0011(18) 0.0034(19)
C12 0.023(2) 0.022(2) 0.026(3) 0.006(2) 0.0064(19) -0.0017(18)
C13 0.034(2) 0.029(3) 0.016(3) 0.000(2) -0.001(2) 0.006(2)
C14 0.0149(19) 0.0113(18) 0.015(2) 0.0010(16) -0.0029(16) -0.0034(14)
C15 0.018(2) 0.0137(19) 0.022(2) 0.0013(16) -0.0001(19) 0.0026(18)
C16 0.030(3) 0.016(2) 0.019(2) 0.0025(18) 0.000(2) 0.0004(19)
C17 0.030(3) 0.020(3) 0.027(3) 0.001(2) -0.012(2) 0.004(2)
C18 0.025(2) 0.019(2) 0.031(3) -0.002(2) -0.003(2) 0.0087(17)
C19 0.018(2) 0.015(2) 0.022(2) -0.0025(19) 0.0001(18) -0.0012(17)
C20 0.017(2) 0.015(2) 0.011(2) 0.0034(17) 0.0007(16) -0.0058(16)
C21 0.018(2) 0.016(2) 0.015(2) 0.0040(18) -0.0005(17) -0.0031(17)
C22 0.014(2) 0.025(3) 0.031(3) 0.007(2) -0.0026(19) 0.0015(19)
C23 0.019(2) 0.033(3) 0.031(3) 0.007(2) -0.006(2) -0.009(2)
C24 0.025(2) 0.021(2) 0.027(3) 0.001(2) -0.002(2) -0.0078(19)
C25 0.022(2) 0.018(2) 0.017(2) 0.0015(19) -0.0009(18) 0.0000(18)
C26 0.018(2) 0.0059(19) 0.021(2) 0.0002(17) 0.0050(17) -0.0012(15)
C27 0.023(2) 0.014(2) 0.020(2) -0.0005(17) 0.004(2) 0.0002(19)
C28 0.044(3) 0.023(2) 0.018(2) -0.0007(19) 0.000(2) -0.002(2)
C29 0.046(3) 0.021(3) 0.021(3) -0.004(2) 0.019(2) -0.003(2)
C30 0.026(2) 0.016(2) 0.036(3) -0.008(2) 0.017(2) -0.0037(19)
C31 0.024(2) 0.014(2) 0.023(3) -0.005(2) 0.0047(19) -0.0005(18)
C101 0.0167(19) 0.010(2) 0.019(2) 0.0027(17) -0.0023(18) -0.0028(16)
C102 0.017(2) 0.029(2) 0.023(3) 0.005(2) 0.0038(18) -0.0014(17)
C104 0.018(2) 0.018(2) 0.016(2) -0.0009(19) -0.0023(18) -0.0005(17)
C105 0.022(2) 0.039(3) 0.020(3) 0.000(2) 0.0067(19) -0.007(2)
C107 0.0125(19) 0.023(2) 0.020(2) -0.0006(19) 0.0012(18) 0.0011(17)
C108 0.018(2) 0.047(3) 0.030(3) 0.012(3) -0.009(2) 0.004(2)
N1 0.0107(15) 0.0139(18) 0.0109(18) -0.0004(14) -0.0014(13) -0.0021(13)
N10 0.025(2) 0.0198(18) 0.025(2) -0.0084(15) 0.0127(18) -0.0099(18)
N100 0.0149(16) 0.0097(19) 0.0145(19) -0.0012(15) -0.0021(14) 0.0000(13)
N103 0.0155(17) 0.0139(18) 0.0132(19) -0.0014(15) -0.0022(14) 0.0001(13)
N106 0.0137(15) 0.0170(19) 0.0130(18) -0.0023(17) 0.0010(13) -0.0035(16)
O4 0.0204(15) 0.0157(15) 0.0178(17) 0.0005(13) -0.0005(13) 0.0027(12)
O10 0.0404(18) 0.0260(17) 0.0270(19) -0.0123(17) -0.0015(17) -0.0134(14)
O11 0.0195(16) 0.0197(18) 0.055(3) -0.0138(17) 0.0060(16) 0.0002(14)
P1 0.0124(4) 0.0110(5) 0.0135(5) -0.0005(4) 0.0006(4) 0.0001(4)
Ru1 0.01151(13) 0.01111(13) 0.01044(14) -0.00021(13) 0.00042(13) -0.00084(12)
C200 0.028(2) 0.031(3) 0.039(3) 0.007(2) 0.000(2) -0.006(2)
Cl1 0.0271(6) 0.0453(8) 0.0468(9) 0.0126(7) 0.0033(6) -0.0082(5)
Cl2 0.11(2) 0.064(9) 0.058(12) -0.027(9) 0.057(15) -0.045(13)
Cl3 0.040(2) 0.0374(12) 0.0341(13) 0.0024(10) 0.0093(14) -0.0051(12)
F1 0.0384(16) 0.0257(16) 0.0387(19) 0.0127(14) 0.0094(14) -0.0005(12)
F2 0.0366(14) 0.0339(15) 0.0227(14) -0.0094(11) -0.0014(12) 0.0111(12)
F3 0.0288(13) 0.0216(14) 0.0334(16) 0.0057(11) 0.0025(11) -0.0037(10)
F4 0.0399(16) 0.0288(13) 0.0228(13) -0.0095(11) -0.0011(13) -0.0031(13)
F5 0.0206(11) 0.0389(16) 0.0327(16) 0.0076(14) -0.0081(11) 0.0034(13)
F6 0.0238(13) 0.0290(15) 0.0278(16) -0.0015(13) -0.0019(11) 0.0100(11)
P2 0.0205(5) 0.0185(5) 0.0172(5) 0.0009(4) -0.0023(5) 0.0007(5)

loop_
_atom_type_symbol
_atom_type_description
_atom_type_scat_dispersion_real
_atom_type_scat_dispersion_imag
_atom_type_scat_source
C C 0.0033 0.0016 'International Tables Vol C Tables 4.2.6.8 and 6.1.1.4'
H H 0.0000 0.0000 'International Tables Vol C Tables 4.2.6.8 and 6.1.1.4'
Cl Cl 0.1484 0.1585 'International Tables Vol C Tables 4.2.6.8 and 6.1.1.4'
F F 0.0171 0.0103 'International Tables Vol C Tables 4.2.6.8 and 6.1.1.4'
N N 0.0061 0.0033 'International Tables Vol C Tables 4.2.6.8 and 6.1.1.4'
O O 0.0106 0.0060 'International Tables Vol C Tables 4.2.6.8 and 6.1.1.4'
P P 0.1023 0.0942 'International Tables Vol C Tables 4.2.6.8 and 6.1.1.4'
Ru Ru -1.2594 0.8363 'International Tables Vol C Tables 4.2.6.8 and 6.1.1.4'

loop_
_geom_angle_atom_site_label_1
_geom_angle_atom_site_label_2
_geom_angle_atom_site_label_3
_geom_angle
C10 C1 C9 122.6(4)
C10 C1 N10 119.0(4)
C9 C1 N10 118.4(4)
N1 C2 C11 111.0(3)
N1 C2 C3 100.8(3)
C11 C2 C3 114.9(3)
N1 C2 H2 110.0
C11 C2 H2 110.0
C3 C2 H2 110.0
O4 C3 C2 104.2(3)
O4 C3 H3A 110.9
C2 C3 H3A 110.9
O4 C3 H3B 110.9
C2 C3 H3B 110.9
H3A C3 H3B 108.9
N1 C5 O4 117.5(4)
N1 C5 C6 120.4(4)
O4 C5 C6 121.9(4)
C10 C6 C7 123.2(4)
C10 C6 C5 123.8(4)
C7 C6 C5 112.9(3)
C8 C7 C6 116.5(4)
C8 C7 Ru1 130.0(3)
C6 C7 Ru1 113.4(3)
C9 C8 C7 122.0(4)
C9 C8 H8 119.0
C7 C8 H8 119.0
C8 C9 C1 118.4(4)
C8 C9 H9 120.8
C1 C9 H9 120.8
C1 C10 C6 117.3(4)
C1 C10 H10 121.4
C6 C10 H10 121.4
C12 C11 C2 113.4(3)
C12 C11 C13 110.3(3)
C2 C11 C13 110.3(3)
C12 C11 H11 107.5
C2 C11 H11 107.5
C13 C11 H11 107.5
C11 C12 H12A 109.5
C11 C12 H12B 109.5
H12A C12 H12B 109.5
C11 C12 H12C 109.5
H12A C12 H12C 109.5
H12B C12 H12C 109.5
C11 C13 H13A 109.5
C11 C13 H13B 109.5
H13A C13 H13B 109.5
C11 C13 H13C 109.5
H13A C13 H13C 109.5
H13B C13 H13C 109.5
C19 C14 C15 118.3(4)
C19 C14 P1 125.2(3)
C15 C14 P1 116.3(3)
C16 C15 C14 121.8(4)
C16 C15 H15 119.1
C14 C15 H15 119.1
C15 C16 C17 119.2(4)
C15 C16 H16 120.4
C17 C16 H16 120.4
C18 C17 C16 119.8(4)
C18 C17 H17 120.1
C16 C17 H17 120.1
C17 C18 C19 121.0(4)
C17 C18 H18 119.5
C19 C18 H18 119.5
C18 C19 C14 119.9(4)
C18 C19 H19 120.0
C14 C19 H19 120.0
C21 C20 C25 118.0(4)
C21 C20 P1 121.4(3)
C25 C20 P1 120.6(3)
C20 C21 C22 120.8(4)
C20 C21 H21 119.6
C22 C21 H21 119.6
C23 C22 C21 119.9(4)
C23 C22 H22 120.0
C21 C22 H22 120.0
C22 C23 C24 120.2(4)
C22 C23 H23 119.9
C24 C23 H23 119.9
C25 C24 C23 119.9(4)
C25 C24 H24 120.1
C23 C24 H24 120.1
C24 C25 C20 121.2(4)
C24 C25 H25 119.4
C20 C25 H25 119.4
C27 C26 C31 118.1(4)
C27 C26 P1 124.3(3)
C31 C26 P1 117.5(3)
C26 C27 C28 121.2(4)
C26 C27 H27 119.4
C28 C27 H27 119.4
C29 C28 C27 120.5(4)
C29 C28 H28 119.8
C27 C28 H28 119.8
C28 C29 C30 119.2(4)
C28 C29 H29 120.4
C30 C29 H29 120.4
C31 C30 C29 120.7(4)
C31 C30 H30 119.6
C29 C30 H30 119.6
C30 C31 C26 120.3(4)
C30 C31 H31 119.9
C26 C31 H31 119.9
N100 C101 C102 176.6(4)
C101 C102 H10A 109.5
C101 C102 H10B 109.5
H10A C102 H10B 109.5
C101 C102 H10C 109.5
H10A C102 H10C 109.5
H10B C102 H10C 109.5
N103 C104 C105 177.2(5)
C104 C105 H10D 109.5
C104 C105 H10E 109.5
H10D C105 H10E 109.5
C104 C105 H10F 109.5
H10D C105 H10F 109.5
H10E C105 H10F 109.5
N106 C107 C108 178.3(5)
C107 C108 H10G 109.5
C107 C108 H10H 109.5
H10G C108 H10H 109.5
C107 C108 H10I 109.5
H10G C108 H10I 109.5
H10H C108 H10I 109.5
C5 N1 C2 107.8(3)
C5 N1 Ru1 113.4(3)
C2 N1 Ru1 137.8(3)
O11 N10 O10 123.9(3)
O11 N10 C1 117.8(4)
O10 N10 C1 118.4(4)
C101 N100 Ru1 175.4(3)
C104 N103 Ru1 176.4(4)
C107 N106 Ru1 178.0(3)
C5 O4 C3 105.1(3)
C20 P1 C26 103.44(18)
C20 P1 C14 100.56(17)
C26 P1 C14 104.12(18)
C20 P1 Ru1 116.66(14)
C26 P1 Ru1 116.64(13)
C14 P1 Ru1 113.40(13)
N103 Ru1 N106 88.62(13)
N103 Ru1 N100 174.43(13)
N106 Ru1 N100 90.63(13)
N103 Ru1 C7 89.50(14)
N106 Ru1 C7 92.59(15)
N100 Ru1 C7 85.02(14)
N103 Ru1 N1 88.59(13)
N106 Ru1 N1 171.34(13)
N100 Ru1 N1 91.35(12)
C7 Ru1 N1 79.20(14)
N103 Ru1 P1 94.46(10)
N106 Ru1 P1 90.83(10)
N100 Ru1 P1 91.06(9)
C7 Ru1 P1 174.83(12)
N1 Ru1 P1 97.56(9)
Cl2 C200 Cl1 109.9(5)
Cl1 C200 Cl3 112.1(3)
Cl1 C200 H20A 109.2
Cl3 C200 H20A 109.2
Cl1 C200 H20B 109.2
Cl3 C200 H20B 109.2
H20A C200 H20B 107.9
Cl2 C200 H20C 109.7
Cl1 C200 H20C 109.7
Cl2 C200 H20D 109.7
Cl1 C200 H20D 109.7
H20C C200 H20D 108.2
F3 P2 F2 90.22(15)
F3 P2 F6 89.65(14)
F2 P2 F6 90.36(14)
F3 P2 F5 90.01(14)
F2 P2 F5 89.73(14)
F6 P2 F5 179.64(17)
F3 P2 F1 179.40(17)
F2 P2 F1 89.33(15)
F6 P2 F1 89.96(15)
F5 P2 F1 90.39(15)
F3 P2 F4 89.98(14)
F2 P2 F4 179.62(16)
F6 P2 F4 89.97(14)
F5 P2 F4 89.94(15)
F1 P2 F4 90.48(15)

loop_
_geom_bond_atom_site_label_1
_geom_bond_atom_site_label_2
_geom_bond_distance
C1 C10 1.378(6)
C1 C9 1.398(6)
C1 N10 1.464(5)
C2 N1 1.494(5)
C2 C11 1.535(5)
C2 C3 1.545(5)
C2 H2 1.0000
C3 O4 1.468(5)
C3 H3A 0.9900
C3 H3B 0.9900
C5 N1 1.280(5)
C5 O4 1.348(5)
C5 C6 1.453(5)
C6 C10 1.385(5)
C6 C7 1.416(5)
C7 C8 1.399(5)
C7 Ru1 2.068(4)
C8 C9 1.386(6)
C8 H8 0.9500
C9 H9 0.9500
C10 H10 0.9500
C11 C12 1.532(5)
C11 C13 1.536(6)
C11 H11 1.0000
C12 H12A 0.9800
C12 H12B 0.9800
C12 H12C 0.9800
C13 H13A 0.9800
C13 H13B 0.9800
C13 H13C 0.9800
C14 C19 1.391(5)
C14 C15 1.394(5)
C14 P1 1.835(4)
C15 C16 1.382(6)
C15 H15 0.9500
C16 C17 1.383(6)
C16 H16 0.9500
C17 C18 1.382(7)
C17 H17 0.9500
C18 C19 1.384(6)
C18 H18 0.9500
C19 H19 0.9500
C20 C21 1.388(5)
C20 C25 1.403(5)
C20 P1 1.829(4)
C21 C22 1.397(5)
C21 H21 0.9500
C22 C23 1.369(6)
C22 H22 0.9500
C23 C24 1.390(6)
C23 H23 0.9500
C24 C25 1.370(6)
C24 H24 0.9500
C25 H25 0.9500
C26 C27 1.386(6)
C26 C31 1.410(5)
C26 P1 1.832(4)
C27 C28 1.389(6)
C27 H27 0.9500
C28 C29 1.379(6)
C28 H28 0.9500
C29 C30 1.387(7)
C29 H29 0.9500
C30 C31 1.384(6)
C30 H30 0.9500
C31 H31 0.9500
C101 N100 1.135(5)
C101 C102 1.471(5)
C102 H10A 0.9800
C102 H10B 0.9800
C102 H10C 0.9800
C104 N103 1.140(5)
C104 C105 1.457(6)
C105 H10D 0.9800
C105 H10E 0.9800
C105 H10F 0.9800
C107 N106 1.131(5)
C107 C108 1.474(6)
C108 H10G 0.9800
C108 H10H 0.9800
C108 H10I 0.9800
N1 Ru1 2.105(3)
N10 O11 1.231(4)
N10 O10 1.237(5)
N100 Ru1 2.021(3)
N103 Ru1 2.010(3)
N106 Ru1 2.020(3)
P1 Ru1 2.4093(10)
C200 Cl2 1.624(13)
C200 Cl1 1.766(5)
C200 Cl3 1.788(6)
C200 H20A 0.9900
C200 H20B 0.9900
C200 H20C 0.9900
C200 H20D 0.9900
F1 P2 1.603(3)
F2 P2 1.600(3)
F3 P2 1.599(3)
F4 P2 1.603(2)
F5 P2 1.602(2)
F6 P2 1.601(3)

loop_
_geom_hbond_atom_site_label_D
_geom_hbond_atom_site_label_H
_geom_hbond_atom_site_label_A
_geom_hbond_distance_DH
_geom_hbond_distance_HA
_geom_hbond_distance_DA
_geom_hbond_angle_DHA
_geom_hbond_site_symmetry_A
C9 H9 O4 0.95 2.58 3.512(5) 167.4 2_455
C105 H10D O10 0.98 2.34 3.271(6) 158.4 2_455
C105 H10E F2 0.98 2.37 3.262(5) 150.6 4_665
C105 H10E F6 0.98 2.49 3.141(5) 123.6 4_665
C105 H10F Cl3 0.98 2.85 3.621(6) 136.5 .
C105 H10F Cl2 0.98 2.86 3.74(3) 149.9 .
C102 H10A F5 0.98 2.47 2.948(5) 109.8 .
C102 H10C O11 0.98 2.45 3.181(5) 131.2 2
C21 H21 N100 0.95 2.60 3.176(5) 119.1 .
C200 H20B F3 0.99 2.40 3.130(5) 130.3 2_455
C200 H20D F5 0.99 2.38 3.201(6) 140.3 2_455

loop_
_geom_torsion_atom_site_label_1
_geom_torsion_atom_site_label_2
_geom_torsion_atom_site_label_3
_geom_torsion_atom_site_label_4
_geom_torsion
N1 C2 C3 O4 -21.0(4)
C11 C2 C3 O4 98.3(4)
N1 C5 C6 C10 -177.8(4)
O4 C5 C6 C10 -2.6(6)
N1 C5 C6 C7 -1.5(5)
O4 C5 C6 C7 173.6(3)
C10 C6 C7 C8 -0.1(6)
C5 C6 C7 C8 -176.4(3)
C10 C6 C7 Ru1 -177.0(3)
C5 C6 C7 Ru1 6.7(4)
C6 C7 C8 C9 1.4(6)
Ru1 C7 C8 C9 177.6(3)
C7 C8 C9 C1 -1.5(6)
C10 C1 C9 C8 0.4(6)
N10 C1 C9 C8 179.8(3)
C9 C1 C10 C6 0.8(6)
N10 C1 C10 C6 -178.6(3)
C7 C6 C10 C1 -1.0(6)
C5 C6 C10 C1 174.9(3)
N1 C2 C11 C12 63.4(4)
C3 C2 C11 C12 -50.0(5)
N1 C2 C11 C13 -172.2(3)
C3 C2 C11 C13 74.3(4)
C19 C14 C15 C16 1.3(6)
P1 C14 C15 C16 177.9(3)
C14 C15 C16 C17 -1.9(6)
C15 C16 C17 C18 1.1(7)
C16 C17 C18 C19 0.3(7)
C17 C18 C19 C14 -0.8(6)
C15 C14 C19 C18 0.1(6)
P1 C14 C19 C18 -176.2(3)
C25 C20 C21 C22 0.4(6)
P1 C20 C21 C22 180.0(3)
C20 C21 C22 C23 0.2(7)
C21 C22 C23 C24 0.3(7)
C22 C23 C24 C25 -1.4(7)
C23 C24 C25 C20 2.1(7)
C21 C20 C25 C24 -1.6(6)
P1 C20 C25 C24 178.9(3)
C31 C26 C27 C28 0.2(6)
P1 C26 C27 C28 -175.1(3)
C26 C27 C28 C29 1.3(6)
C27 C28 C29 C30 -2.4(7)
C28 C29 C30 C31 2.1(7)
C29 C30 C31 C26 -0.6(6)
C27 C26 C31 C30 -0.5(6)
P1 C26 C31 C30 175.1(3)
O4 C5 N1 C2 -8.9(5)
C6 C5 N1 C2 166.4(3)
O4 C5 N1 Ru1 -179.8(2)
C6 C5 N1 Ru1 -4.4(4)
C11 C2 N1 C5 -103.7(4)
C3 C2 N1 C5 18.4(4)
C11 C2 N1 Ru1 63.8(5)
C3 C2 N1 Ru1 -174.1(3)
C10 C1 N10 O11 -13.1(5)
C9 C1 N10 O11 167.4(4)
C10 C1 N10 O10 166.3(4)
C9 C1 N10 O10 -13.2(5)
N1 C5 O4 C3 -5.8(4)
C6 C5 O4 C3 179.0(3)
C2 C3 O4 C5 17.0(4)
C21 C20 P1 C26 114.2(4)
C25 C20 P1 C26 -66.3(4)
C21 C20 P1 C14 -138.4(3)
C25 C20 P1 C14 41.1(4)
C21 C20 P1 Ru1 -15.3(4)
C25 C20 P1 Ru1 164.2(3)
C27 C26 P1 C20 -11.8(4)
C31 C26 P1 C20 172.9(3)
C27 C26 P1 C14 -116.6(3)
C31 C26 P1 C14 68.2(3)
C27 C26 P1 Ru1 117.7(3)
C31 C26 P1 Ru1 -57.6(3)
C19 C14 P1 C20 -115.2(3)
C15 C14 P1 C20 68.5(3)
C19 C14 P1 C26 -8.3(4)
C15 C14 P1 C26 175.4(3)
C19 C14 P1 Ru1 119.5(3)
C15 C14 P1 Ru1 -56.8(3)
